data_1533960
loop_
_publ_author_name
'Kasatani, H.'
'Katayama, R.'
'Aoyagi, S.'
'Yagi, K.'
'Kuroiwa, Y.'
'Terauchi, H.'

_publ_section_title
;
 Study of crystal structure at high temperature phase in K I O3 crystal by
 synchrotron powder X-ray diffraction
;
_journal_name_full
;
Nuclear Instruments and Methods in Physics Research B: Beam Interaction with 
Materials and Atoms
;
_journal_page_first 49
_journal_page_last 53
_journal_volume 199
_journal_year 2003
_chemical_formula_sum 'I K O3'
_chemical_name_systematic 'K (I O3)'
_space_group_IT_number 160
_symmetry_space_group_name_Hall 'R 3 -2"'
_symmetry_space_group_name_H-M 'R 3 m :H'
_cell_angle_alpha 90
_cell_angle_beta 90
_cell_angle_gamma 120
_cell_formula_units_Z 3
_cell_length_a 6.3396
_cell_length_b 6.3396
_cell_length_c 7.9242
_cell_volume 275.810
_citation_journal_id_ASTM NIMBEU
_cod_data_source_file Kasatani_NIMBEU_2003_563.cif
_cod_data_source_block I1K1O3
_cod_original_cell_volume 275.8099
_cod_original_formula_sum 'I1 K1 O3'
_cod_database_code 1533960

loop_
_symmetry_equiv_pos_as_xyz
x,y,z
-y,x-y,z
-x+y,-x,z
-y,-x,z
x,x-y,z
-x+y,y,z
x+2/3,y+1/3,z+1/3
-y+2/3,x-y+1/3,z+1/3
-x+y+2/3,-x+1/3,z+1/3
-y+2/3,-x+1/3,z+1/3
x+2/3,x-y+1/3,z+1/3
-x+y+2/3,y+1/3,z+1/3
x+1/3,y+2/3,z+2/3
-y+1/3,x-y+2/3,z+2/3
-x+y+1/3,-x+2/3,z+2/3
-y+1/3,-x+2/3,z+2/3
x+1/3,x-y+2/3,z+2/3
-x+y+1/3,y+2/3,z+2/3

loop_
_atom_site_label
_atom_site_type_symbol
_atom_site_fract_x
_atom_site_fract_y
_atom_site_fract_z
_atom_site_occupancy
_atom_site_U_iso_or_equiv
I1 I+5 0 0 0.5 1 0.0
O1 O-2 0.479 0.521 0.0652 1 0.0
K1 K+1 0 0 0.0093 1 0.0
